data_7039986
loop_
_publ_author_name
'Gardinier, James R.'
'Treleven, Alex R.'
'Meise, Kristin J.'
'Lindeman, Sergey V.'

_publ_section_title
;
 Accessing spin-crossover behaviour in iron(ii) complexes of N-confused
 scorpionate ligands.
;
_journal_issue 32
_journal_name_full 'Dalton transactions (Cambridge, England : 2003)'
_journal_page_first 12639
_journal_page_last 12643
_journal_paper_doi 10.1039/c6dt01898j
_journal_volume 45
_journal_year 2016
_chemical_formula_moiety 'C34 H32 Fe N12 O4 S2, B F4, 2(B0.5 F1.37), 2(C2 H3 N), 1.26(F)'
_chemical_formula_sum 'C38 H38 B2 F8 Fe N14 O4 S2'
_chemical_formula_weight 1048.41
_chemical_name_systematic
;
 ? 
;
_space_group_crystal_system monoclinic
_space_group_IT_number 15
_space_group_name_Hall '-C 2yc'
_space_group_name_H-M_alt 'C 1 2/c 1'
_symmetry_space_group_name_Hall '-C 2yc'
_symmetry_space_group_name_H-M 'C 1 2/c 1'
_atom_sites_solution_hydrogens geom
_atom_sites_solution_primary iterative
_atom_sites_solution_secondary difmap
_audit_creation_date 2016-02-22
_audit_creation_method
;
Olex2 1.2
(compiled 2016.02.19 svn.r3266 for OlexSys, GUI svn.r5155)
;
_audit_update_record
;
2016-07-14 deposited with the CCDC.
2016-07-20 downloaded from the CCDC.
;
_cell_angle_alpha 90.00
_cell_angle_beta 93.3163(17)
_cell_angle_gamma 90.00
_cell_formula_units_Z 4
_cell_length_a 23.4741(4)
_cell_length_b 17.7632(3)
_cell_length_c 10.49352(18)
_cell_measurement_reflns_used 10831
_cell_measurement_temperature 99.8(4)
_cell_measurement_theta_max 29.2190
_cell_measurement_theta_min 2.8910
_cell_volume 4368.21(13)
_computing_cell_refinement
;
CrysAlisPro, Agilent Technologies,
Version 1.171.37.35 (release 13-08-2014 CrysAlis171 .NET)
(compiled Aug 13 2014,18:06:01)
;
_computing_data_collection
;
CrysAlisPro, Agilent Technologies,
Version 1.171.37.35 (release 13-08-2014 CrysAlis171 .NET)
(compiled Aug 13 2014,18:06:01)
;
_computing_data_reduction
;
CrysAlisPro, Agilent Technologies,
Version 1.171.37.35 (release 13-08-2014 CrysAlis171 .NET)
(compiled Aug 13 2014,18:06:01)
;
_computing_molecular_graphics 'Olex2 (Dolomanov et al., 2009)'
_computing_publication_material 'Olex2 (Dolomanov et al., 2009)'
_computing_structure_refinement 'XL (Sheldrick, 2008)'
_computing_structure_solution 'olex2.solve (Bourhis et al., 2015)'
_diffrn_ambient_environment N~2~
_diffrn_ambient_temperature 99.8(4)
_diffrn_detector 'CCD plate'
_diffrn_detector_area_resol_mean 10.3756
_diffrn_detector_type Atlas
_diffrn_measured_fraction_theta_full 0.994
_diffrn_measured_fraction_theta_max 0.909
_diffrn_measurement_details
;
  1 omega -100.00  -55.00   1.0000    4.0000
omega____ theta____ kappa____ phi______ frames
    -      -11.5916  178.0000   30.0000 45

  2 omega  -20.00   30.00   1.0000    4.0000
omega____ theta____ kappa____ phi______ frames
    -      -11.5916  -99.0000  150.0000 50

  3 omega   34.00  100.00   1.0000    4.0000
omega____ theta____ kappa____ phi______ frames
    -       11.6697 -178.0000  120.0000 66

  4 omega  -35.00   93.00   1.0000    4.0000
omega____ theta____ kappa____ phi______ frames
    -       11.6697   19.0000 -150.0000 128

  5 omega  -88.00   15.00   1.0000    4.0000
omega____ theta____ kappa____ phi______ frames
    -      -11.5916  -37.0000 -120.0000 103

  6 omega  -64.00  -25.00   1.0000    4.0000
omega____ theta____ kappa____ phi______ frames
    -       11.6697  -37.0000 -180.0000 39
;
_diffrn_measurement_device 'four-circle diffractometer'
_diffrn_measurement_device_type 'SuperNova, Dual, Cu at zero, Atlas'
_diffrn_measurement_method '\w scans'
_diffrn_orient_matrix_UB_11 -0.0022449000
_diffrn_orient_matrix_UB_12 -0.0233651000
_diffrn_orient_matrix_UB_13 -0.0548882000
_diffrn_orient_matrix_UB_21 -0.0264026000
_diffrn_orient_matrix_UB_22 -0.0141520000
_diffrn_orient_matrix_UB_23 0.0193404000
_diffrn_orient_matrix_UB_31 -0.0146168000
_diffrn_orient_matrix_UB_32 0.0291371000
_diffrn_orient_matrix_UB_33 -0.0345972000
_diffrn_radiation_monochromator mirror
_diffrn_radiation_probe x-ray
_diffrn_radiation_type MoK\a
_diffrn_radiation_wavelength 0.71073
_diffrn_reflns_av_R_equivalents 0.0329
_diffrn_reflns_av_unetI/netI 0.0309
_diffrn_reflns_limit_h_max 31
_diffrn_reflns_limit_h_min -32
_diffrn_reflns_limit_k_max 22
_diffrn_reflns_limit_k_min -24
_diffrn_reflns_limit_l_max 14
_diffrn_reflns_limit_l_min -14
_diffrn_reflns_number 24870
_diffrn_reflns_theta_full 27.00
_diffrn_reflns_theta_max 29.45
_diffrn_reflns_theta_min 2.85
_diffrn_source 'SuperNova (Mo) X-ray Source'
_exptl_absorpt_coefficient_mu 0.535
_exptl_absorpt_correction_T_max 0.932
_exptl_absorpt_correction_T_min 0.828
_exptl_absorpt_correction_type gaussian
_exptl_absorpt_process_details
;
CrysAlisPro, Agilent Technologies,
Version 1.171.37.35 (release 13-08-2014 CrysAlis171 .NET)
(compiled Aug 13 2014,18:06:01)
Numerical absorption correction based on gaussian integration over
            a multifaceted crystal model
Empirical absorption correction using spherical harmonics,
 implemented in SCALE3 ABSPACK scaling algorithm.
;
_exptl_crystal_colour colourless
_exptl_crystal_colour_primary colourless
_exptl_crystal_density_diffrn 1.594
_exptl_crystal_density_method 'not measured'
_exptl_crystal_description prism
_exptl_crystal_F_000 2144
_exptl_crystal_size_max 0.5237
_exptl_crystal_size_mid 0.3004
_exptl_crystal_size_min 0.1559
_refine_diff_density_max 0.520
_refine_diff_density_min -0.524
_refine_diff_density_rms 0.065
_refine_ls_extinction_method none
_refine_ls_goodness_of_fit_ref 1.036
_refine_ls_hydrogen_treatment constr
_refine_ls_matrix_type full
_refine_ls_number_parameters 342
_refine_ls_number_reflns 5524
_refine_ls_number_restraints 3
_refine_ls_restrained_S_all 1.036
_refine_ls_R_factor_all 0.0518
_refine_ls_R_factor_gt 0.0390
_refine_ls_shift/su_max 0.001
_refine_ls_shift/su_mean 0.000
_refine_ls_structure_factor_coef Fsqd
_refine_ls_weighting_details 'calc w=1/[\s^2^(Fo^2^)+(0.0348P)^2^+8.5278P] where P=(Fo^2^+2Fc^2^)/3'
_refine_ls_weighting_scheme calc
_refine_ls_wR_factor_gt 0.0860
_refine_ls_wR_factor_ref 0.0949
_reflns_number_gt 4575
_reflns_number_total 5524
_reflns_threshold_expression >2sigma(I)
_cod_data_source_file c6dt01898j2.cif
_cod_data_source_block 2_2CH3CN_TsL_BF4
_cod_depositor_comments 'Adding full bibliography for 7039984--7039987.cif.'
_cod_database_code 7039986
_chemical_oxdiff_formula 'C34 H32 N12 S2 O4 Fe B2 F8 C H3 N'
_reflns_odcompleteness_completeness 99.85
_reflns_odcompleteness_iscentric 1
_reflns_odcompleteness_theta 26.32
_olex2_refinement_description
;
1. Fixed Uiso
 At 1.2 times of:
  All C(H) groups
 At 1.5 times of:
  All C(H,H,H) groups
2. Uiso/Uaniso restraints and constraints
Uiso(N7) = Uiso(N7A)
Uiso(F4) = Uiso(F7) = Uiso(F3)
3. Same fragment restrains
{N7, C18, C19} sigma for 1-2: 0.02, 1-3: 0.04
as
{N7A, C18A, C19A}
4. Others
 Sof(N7A)=Sof(C18A)=Sof(C19A)=Sof(H19D)=Sof(H19E)=Sof(H19F)=1-FVAR(1)
 Sof(N7)=Sof(C18)=Sof(C19)=Sof(H19A)=Sof(H19B)=Sof(H19C)=FVAR(1)
 Sof(F7)=1-FVAR(2)
 Sof(F8)=Sof(F9)=0.5*(1-FVAR(3))
 Sof(F3)=Sof(F4)=Sof(F5)=Sof(F6)=0.5*FVAR(3)
 Fixed Sof: B2(0.5)
5.a Ternary CH refined with riding coordinates:
 C1(H1)
5.b Aromatic/amide H refined with riding coordinates:
 C2(H2), C3(H3), C4(H4), C5(H5), C6(H6), C7(H7), C9(H9), C10(H10), C12(H12),
 C13(H13), C15(H15), C16(H16)
5.c Idealised Me refined as rotating group:
 C17(H17A,H17B,H17C), C19(H19A,H19B,H19C), C19A(H19D,H19E,H19F)
;
_olex2_date_sample_data_collection 2016-02-20
_olex2_date_sample_submission 2016-02-19
_olex2_submission_special_instructions 'No special instructions were received'

loop_
_space_group_symop_id
_space_group_symop_operation_xyz
1 'x, y, z'
2 '-x, y, -z+1/2'
3 'x+1/2, y+1/2, z'
4 '-x+1/2, y+1/2, -z+1/2'
5 '-x, -y, -z'
6 'x, -y, z-1/2'
7 '-x+1/2, -y+1/2, -z'
8 'x+1/2, -y+1/2, z-1/2'

loop_
_atom_site_label
_atom_site_type_symbol
_atom_site_fract_x
_atom_site_fract_y
_atom_site_fract_z
_atom_site_U_iso_or_equiv
_atom_site_adp_type
_atom_site_occupancy
_atom_site_calc_flag
_atom_site_disorder_assembly
_atom_site_disorder_group
_atom_site_site_symmetry_order
_atom_site_refinement_flags_posn
_atom_site_refinement_flags_adp
_atom_site_refinement_flags_occupancy
Fe1 Fe 0.7500 0.7500 0.5000 0.01489(9) Uani 1 d . . 2 S T P
S1 S 0.732980(18) 0.56319(3) 0.24102(4) 0.01824(11) Uani 1 d . . 1 . . .
O1 O 0.70493(6) 0.50378(8) 0.17093(13) 0.0271(3) Uani 1 d . . 1 . . .
O2 O 0.74762(6) 0.63119(7) 0.17985(12) 0.0237(3) Uani 1 d . . 1 . . .
N22 N 0.62399(6) 0.78264(8) 0.50468(14) 0.0159(3) Uani 1 d . . 1 . . .
N21 N 0.67356(6) 0.81149(8) 0.46426(14) 0.0161(3) Uani 1 d . . 1 . . .
N12 N 0.66133(6) 0.71329(8) 0.68691(14) 0.0159(3) Uani 1 d . . 1 . . .
N11 N 0.71885(6) 0.71766(8) 0.67785(14) 0.0161(3) Uani 1 d . . 1 . . .
N2 N 0.68873(6) 0.64869(8) 0.42563(13) 0.0152(3) Uani 1 d . . 1 . . .
N1 N 0.68555(6) 0.58481(8) 0.35207(14) 0.0179(3) Uani 1 d . . 1 . . .
C4 C 0.62407(7) 0.71071(10) 0.57156(16) 0.0150(3) Uani 1 d . . 1 . . .
H4 H 0.5844 0.7011 0.5974 0.018 Uiso 1 calc . . 1 R . .
C23 C 0.57845(7) 0.82232(10) 0.45812(17) 0.0205(4) Uani 1 d . . 1 . . .
H23 H 0.5396 0.8123 0.4723 0.025 Uiso 1 calc . . 1 R . .
C22 C 0.59882(8) 0.87978(11) 0.38648(18) 0.0233(4) Uani 1 d . . 1 . . .
H22 H 0.5772 0.9176 0.3416 0.028 Uiso 1 calc . . 1 R . .
C21 C 0.65783(8) 0.87110(10) 0.39326(17) 0.0193(4) Uani 1 d . . 1 . . .
H21 H 0.6835 0.9033 0.3527 0.023 Uiso 1 calc . . 1 R . .
C13 C 0.64760(8) 0.70346(10) 0.80911(17) 0.0202(4) Uani 1 d . . 1 . . .
H13 H 0.6102 0.6986 0.8384 0.024 Uiso 1 calc . . 1 R . .
C12 C 0.69781(8) 0.70180(11) 0.88282(17) 0.0210(4) Uani 1 d . . 1 . . .
H12 H 0.7024 0.6958 0.9728 0.025 Uiso 1 calc . . 1 R . .
C11 C 0.74081(8) 0.71083(10) 0.79706(16) 0.0186(4) Uani 1 d . . 1 . . .
H11 H 0.7805 0.7119 0.8208 0.022 Uiso 1 calc . . 1 R . .
C3 C 0.63991(7) 0.64765(10) 0.48485(16) 0.0161(3) Uani 1 d . . 1 . . .
C2 C 0.60601(8) 0.58513(11) 0.4519(2) 0.0246(4) Uani 1 d . . 1 . . .
H2 H 0.5699 0.5726 0.4826 0.030 Uiso 1 calc . . 1 R . .
C1 C 0.63590(8) 0.54607(11) 0.3662(2) 0.0251(4) Uani 1 d . . 1 . . .
H1 H 0.6245 0.5007 0.3242 0.030 Uiso 1 calc . . 1 R . .
C31 C 0.79282(7) 0.52703(10) 0.32684(16) 0.0167(3) Uani 1 d . . 1 . . .
C32 C 0.84609(8) 0.55614(10) 0.30366(17) 0.0198(4) Uani 1 d . . 1 . . .
H32 H 0.8496 0.6005 0.2542 0.024 Uiso 1 calc . . 1 R . .
C33 C 0.89403(8) 0.51874(11) 0.35460(18) 0.0225(4) Uani 1 d . . 1 . . .
H33 H 0.9308 0.5378 0.3395 0.027 Uiso 1 calc . . 1 R . .
C34 C 0.88923(8) 0.45393(11) 0.42737(19) 0.0235(4) Uani 1 d . . 1 . . .
C35 C 0.83506(8) 0.42749(11) 0.45266(18) 0.0223(4) Uani 1 d . . 1 . . .
H35 H 0.8315 0.3843 0.5050 0.027 Uiso 1 calc . . 1 R . .
C36 C 0.78659(8) 0.46339(10) 0.40241(16) 0.0190(4) Uani 1 d . . 1 . . .
H36 H 0.7497 0.4450 0.4191 0.023 Uiso 1 calc . . 1 R . .
C37 C 0.94169(9) 0.41253(13) 0.4780(2) 0.0377(5) Uani 1 d . . 1 . . .
H37a H 0.9458 0.4181 0.5710 0.057 Uiso 1 calc . . 1 GR . .
H37b H 0.9754 0.4335 0.4399 0.057 Uiso 1 calc . . 1 GR . .
H37c H 0.9381 0.3590 0.4561 0.057 Uiso 1 calc . . 1 GR . .
F1 F 0.49078(5) 0.74737(7) 0.64145(12) 0.0327(3) Uani 1 d . . 1 . . .
F2 F 0.54781(8) 0.83451(10) 0.73452(14) 0.0663(5) Uani 1 d . . 1 . . .
B1 B 0.5000 0.79182(18) 0.7500 0.0276(7) Uani 1 d . . 2 S T P
F3 F 0.5523(3) 0.5935(3) 0.7424(6) 0.0241(5) Uiso 0.343(3) d A -1 1 . . .
F4 F 0.46331(16) 0.5963(2) 0.8198(4) 0.0241(5) Uiso 0.343(3) d A -1 1 . . .
F5 F 0.50524(18) 0.48622(15) 0.7682(5) 0.0203(8) Uiso 0.343(3) d A -1 1 . . .
F6 F 0.47279(17) 0.5686(2) 0.6101(3) 0.0332(10) Uiso 0.343(3) d A -1 1 . . .
B2 B 0.4982(3) 0.56085(18) 0.7337(5) 0.0179(8) Uiso 0.50 d A -1 1 . . .
N7 N 0.6147(2) 0.7310(3) 0.1770(5) 0.0416(7) Uiso 0.573(5) d B 1 1 D . .
C18 C 0.5953(2) 0.6806(3) 0.1259(5) 0.0261(10) Uani 0.573(5) d B 1 1 D . .
C19 C 0.5738(2) 0.6121(2) 0.0635(4) 0.0411(12) Uani 0.573(5) d B 1 1 D . .
H19a H 0.5490 0.6253 -0.0114 0.062 Uiso 0.573(5) calc B 1 1 GR . .
H19b H 0.5521 0.5829 0.1233 0.062 Uiso 0.573(5) calc B 1 1 GR . .
H19c H 0.6060 0.5819 0.0367 0.062 Uiso 0.573(5) calc B 1 1 GR . .
N7A N 0.6230(3) 0.7371(4) 0.1501(7) 0.0416(7) Uiso 0.427(5) d B 2 1 D . .
C18A C 0.5810(2) 0.7062(4) 0.1486(7) 0.0274(14) Uani 0.427(5) d B 2 1 D . .
C19A C 0.5256(2) 0.6706(3) 0.1371(5) 0.0374(15) Uani 0.427(5) d B 2 1 D . .
H19d H 0.5140 0.6638 0.0466 0.056 Uiso 0.427(5) calc B 2 1 GR . .
H19e H 0.4977 0.7024 0.1774 0.056 Uiso 0.427(5) calc B 2 1 GR . .
H19f H 0.5276 0.6215 0.1795 0.056 Uiso 0.427(5) calc B 2 1 GR . .
F7 F 0.5479(3) 0.6024(4) 0.7294(7) 0.0241(5) Uiso 0.315(7) d A 2 1 . . .
F8 F 0.4916(4) 0.4991(6) 0.6750(12) 0.037(2) Uiso 0.157(3) d A -2 1 . . .
F9 F 0.5108(4) 0.5309(6) 0.8844(9) 0.037(2) Uiso 0.157(3) d A -2 1 . . .

loop_
_atom_site_aniso_label
_atom_site_aniso_U_11
_atom_site_aniso_U_22
_atom_site_aniso_U_33
_atom_site_aniso_U_23
_atom_site_aniso_U_13
_atom_site_aniso_U_12
Fe1 0.01133(16) 0.01857(19) 0.01516(17) 0.00080(13) 0.00396(12) 0.00109(13)
S1 0.0185(2) 0.0182(2) 0.0181(2) -0.00388(16) 0.00156(16) 0.00264(17)
O1 0.0274(7) 0.0274(7) 0.0261(7) -0.0110(6) -0.0029(6) 0.0015(6)
O2 0.0282(7) 0.0223(7) 0.0210(6) 0.0024(5) 0.0040(5) 0.0059(6)
N22 0.0116(6) 0.0164(7) 0.0201(7) 0.0007(6) 0.0051(5) 0.0009(6)
N21 0.0143(7) 0.0158(7) 0.0187(7) 0.0002(6) 0.0055(5) -0.0014(6)
N12 0.0121(6) 0.0188(7) 0.0172(7) 0.0014(6) 0.0048(5) 0.0005(6)
N11 0.0125(6) 0.0185(7) 0.0176(7) -0.0007(6) 0.0040(5) -0.0005(6)
N2 0.0135(7) 0.0155(7) 0.0167(7) -0.0018(6) 0.0016(5) 0.0009(6)
N1 0.0143(7) 0.0160(7) 0.0238(7) -0.0054(6) 0.0028(6) -0.0001(6)
C4 0.0103(7) 0.0162(8) 0.0188(8) 0.0007(7) 0.0029(6) -0.0004(6)
C23 0.0150(8) 0.0217(9) 0.0252(9) 0.0012(7) 0.0034(7) 0.0050(7)
C22 0.0221(9) 0.0212(9) 0.0269(9) 0.0049(8) 0.0047(7) 0.0063(8)
C21 0.0212(9) 0.0165(8) 0.0210(8) 0.0005(7) 0.0072(7) 0.0004(7)
C13 0.0207(8) 0.0217(9) 0.0191(8) 0.0029(7) 0.0092(7) 0.0024(7)
C12 0.0241(9) 0.0221(9) 0.0172(8) 0.0020(7) 0.0053(7) 0.0023(7)
C11 0.0194(8) 0.0188(9) 0.0176(8) 0.0005(7) 0.0005(7) 0.0005(7)
C3 0.0112(7) 0.0175(8) 0.0196(8) 0.0013(7) 0.0011(6) 0.0018(6)
C2 0.0135(8) 0.0214(9) 0.0394(11) -0.0038(8) 0.0046(8) -0.0023(7)
C1 0.0158(8) 0.0200(9) 0.0394(11) -0.0075(8) 0.0012(8) -0.0029(7)
C31 0.0175(8) 0.0156(8) 0.0175(8) -0.0034(7) 0.0040(6) 0.0021(7)
C32 0.0207(9) 0.0175(9) 0.0217(8) -0.0005(7) 0.0055(7) -0.0007(7)
C33 0.0167(8) 0.0225(9) 0.0288(10) -0.0020(8) 0.0061(7) -0.0003(7)
C34 0.0205(9) 0.0216(9) 0.0285(10) -0.0018(8) 0.0023(7) 0.0051(7)
C35 0.0273(9) 0.0179(9) 0.0221(9) 0.0024(7) 0.0041(7) 0.0010(7)
C36 0.0195(8) 0.0187(9) 0.0193(8) -0.0026(7) 0.0060(7) -0.0013(7)
C37 0.0253(10) 0.0336(12) 0.0538(14) 0.0088(11) -0.0014(10) 0.0090(9)
F1 0.0317(6) 0.0269(6) 0.0408(7) -0.0053(5) 0.0130(5) -0.0052(5)
F2 0.0855(12) 0.0747(12) 0.0414(8) -0.0105(8) 0.0252(8) -0.0615(10)
B1 0.0284(16) 0.0192(15) 0.0370(17) 0.000 0.0171(14) 0.000
C18 0.020(2) 0.035(3) 0.023(2) -0.0002(18) 0.0039(16) 0.0017(19)
C19 0.055(3) 0.037(2) 0.031(2) 0.0024(17) 0.0014(18) -0.017(2)
C18A 0.018(3) 0.034(4) 0.032(3) 0.002(3) 0.010(2) 0.003(3)
C19A 0.029(3) 0.043(3) 0.039(3) 0.011(2) -0.005(2) -0.012(2)

loop_
_atom_type_symbol
_atom_type_description
_atom_type_scat_dispersion_real
_atom_type_scat_dispersion_imag
_atom_type_scat_source
C C 0.0033 0.0016 'International Tables Vol C Tables 4.2.6.8 and 6.1.1.4'
H H 0.0000 0.0000 'International Tables Vol C Tables 4.2.6.8 and 6.1.1.4'
B B 0.0013 0.0007 'International Tables Vol C Tables 4.2.6.8 and 6.1.1.4'
F F 0.0171 0.0103 'International Tables Vol C Tables 4.2.6.8 and 6.1.1.4'
Fe Fe 0.3463 0.8444 'International Tables Vol C Tables 4.2.6.8 and 6.1.1.4'
N N 0.0061 0.0033 'International Tables Vol C Tables 4.2.6.8 and 6.1.1.4'
O O 0.0106 0.0060 'International Tables Vol C Tables 4.2.6.8 and 6.1.1.4'
S S 0.1246 0.1234 'International Tables Vol C Tables 4.2.6.8 and 6.1.1.4'

loop_
_exptl_crystal_face_index_h
_exptl_crystal_face_index_k
_exptl_crystal_face_index_l
_exptl_crystal_face_perp_dist
_exptl_oxdiff_crystal_face_indexfrac_h
_exptl_oxdiff_crystal_face_indexfrac_k
_exptl_oxdiff_crystal_face_indexfrac_l
_exptl_oxdiff_crystal_face_x
_exptl_oxdiff_crystal_face_y
_exptl_oxdiff_crystal_face_z
-33 0 -1 0.0955 -33.0000 -0.0000 -1.0000 0.1290 0.8519 0.5170
33 0 1 0.0605 33.0000 0.0000 1.0000 -0.1290 -0.8519 -0.5170
9 12 12 0.0756 8.9999 11.9999 11.9999 -0.9592 -0.1754 -0.1971
-7 -5 -14 0.1088 -6.9999 -4.9999 -13.9999 0.9010 -0.0152 0.4410
9 -13 12 0.1422 9.0000 -13.0001 12.0000 -0.3751 0.1784 -0.9255
24 -17 1 0.1819 24.0001 -17.0000 1.0000 0.2884 -0.3737 -0.8807
-29 10 -3 0.1396 -29.0000 10.0000 -3.0000 -0.0039 0.5661 0.8191
20 20 0 0.1989 20.0000 20.0001 -0.0000 -0.5122 -0.8111 0.2904
-15 12 -11 0.1623 -15.0000 12.0001 -11.0000 0.3571 0.0135 0.9495
-17 -21 -2 0.2268 -17.0000 -21.0001 -2.0000 0.6386 0.7074 -0.2942

loop_
_geom_angle_atom_site_label_1
_geom_angle_atom_site_label_2
_geom_angle_atom_site_label_3
_geom_angle
_geom_angle_site_symmetry_1
_geom_angle_site_symmetry_3
N21 Fe1 N21 179.998(1) . 7_666
N21 Fe1 N11 87.92(5) . .
N21 Fe1 N11 92.08(5) . 7_666
N21 Fe1 N11 92.08(5) 7_666 .
N21 Fe1 N11 87.92(5) 7_666 7_666
N21 Fe1 N2 99.00(5) 7_666 .
N21 Fe1 N2 81.00(5) 7_666 7_666
N21 Fe1 N2 99.00(5) . 7_666
N21 Fe1 N2 81.00(5) . .
N11 Fe1 N11 179.999(2) 7_666 .
N11 Fe1 N2 81.54(5) . .
N11 Fe1 N2 98.46(5) . 7_666
N11 Fe1 N2 81.54(5) 7_666 7_666
N11 Fe1 N2 98.46(5) 7_666 .
N2 Fe1 N2 179.999(1) . 7_666
O1 S1 N1 102.68(8) . .
O1 S1 C31 109.12(8) . .
O2 S1 O1 120.89(8) . .
O2 S1 N1 107.62(8) . .
O2 S1 C31 109.73(8) . .
N1 S1 C31 105.57(8) . .
N21 N22 C4 120.17(13) . .
C23 N22 N21 111.37(14) . .
C23 N22 C4 127.71(14) . .
N22 N21 Fe1 118.81(11) . .
C21 N21 Fe1 135.48(12) . .
C21 N21 N22 105.00(14) . .
N11 N12 C4 119.70(13) . .
C13 N12 N11 111.45(14) . .
C13 N12 C4 128.42(14) . .
N12 N11 Fe1 118.06(10) . .
C11 N11 Fe1 135.79(12) . .
C11 N11 N12 105.13(14) . .
N1 N2 Fe1 144.41(11) . .
C3 N2 Fe1 111.87(11) . .
C3 N2 N1 103.32(14) . .
N2 N1 S1 123.75(12) . .
C1 N1 S1 123.74(13) . .
C1 N1 N2 111.95(14) . .
N22 C4 H4 107.7 . .
N22 C4 C3 110.80(14) . .
N12 C4 N22 110.95(14) . .
N12 C4 H4 107.7 . .
N12 C4 C3 111.70(13) . .
C3 C4 H4 107.7 . .
N22 C23 H23 126.5 . .
N22 C23 C22 107.08(16) . .
C22 C23 H23 126.5 . .
C23 C22 H22 127.2 . .
C23 C22 C21 105.52(16) . .
C21 C22 H22 127.2 . .
N21 C21 C22 111.03(16) . .
N21 C21 H21 124.5 . .
C22 C21 H21 124.5 . .
N12 C13 H13 126.5 . .
N12 C13 C12 107.06(15) . .
C12 C13 H13 126.5 . .
C13 C12 H12 127.4 . .
C13 C12 C11 105.24(16) . .
C11 C12 H12 127.4 . .
N11 C11 C12 111.12(16) . .
N11 C11 H11 124.4 . .
C12 C11 H11 124.4 . .
N2 C3 C4 121.37(15) . .
N2 C3 C2 112.79(16) . .
C2 C3 C4 125.77(15) . .
C3 C2 H2 127.4 . .
C1 C2 C3 105.11(16) . .
C1 C2 H2 127.4 . .
N1 C1 H1 126.6 . .
C2 C1 N1 106.83(16) . .
C2 C1 H1 126.6 . .
C32 C31 S1 118.60(14) . .
C32 C31 C36 121.82(16) . .
C36 C31 S1 118.95(13) . .
C31 C32 H32 120.9 . .
C33 C32 C31 118.25(17) . .
C33 C32 H32 120.9 . .
C32 C33 H33 119.4 . .
C32 C33 C34 121.24(17) . .
C34 C33 H33 119.4 . .
C33 C34 C35 119.15(17) . .
C33 C34 C37 120.54(18) . .
C35 C34 C37 120.30(18) . .
C34 C35 H35 119.6 . .
C36 C35 C34 120.75(17) . .
C36 C35 H35 119.6 . .
C31 C36 H36 120.6 . .
C35 C36 C31 118.71(16) . .
C35 C36 H36 120.6 . .
C34 C37 H37a 109.5 . .
C34 C37 H37b 109.5 . .
C34 C37 H37c 109.5 . .
H37a C37 H37b 109.5 . .
H37a C37 H37c 109.5 . .
H37b C37 H37c 109.5 . .
F1 B1 F1 110.9(2) . 2_656
F2 B1 F1 108.71(9) . 2_656
F2 B1 F1 108.71(9) 2_656 .
F2 B1 F1 107.82(8) 2_656 2_656
F2 B1 F1 107.82(8) . .
F2 B1 F2 112.9(3) . 2_656
F3 B2 F4 109.5(4) . .
F3 B2 F6 110.9(5) . .
F5 B2 F3 106.8(5) . .
F5 B2 F4 109.1(4) . .
F5 B2 F6 112.0(4) . .
F6 B2 F4 108.5(4) . .
N7 C18 C19 175.6(6) . .
N7A C18A C19A 175.0(8) . .
C18A C19A H19d 109.5 . .
C18A C19A H19e 109.5 . .
C18A C19A H19f 109.5 . .
H19d C19A H19e 109.5 . .
H19d C19A H19f 109.5 . .
H19e C19A H19f 109.5 . .

loop_
_geom_bond_atom_site_label_1
_geom_bond_atom_site_label_2
_geom_bond_distance
_geom_bond_site_symmetry_2
Fe1 N21 2.1156(14) .
Fe1 N21 2.1156(14) 7_666
Fe1 N11 2.1227(14) 7_666
Fe1 N11 2.1227(14) .
Fe1 N2 2.4055(14) .
Fe1 N2 2.4056(14) 7_666
S1 O1 1.4255(14) .
S1 O2 1.4194(14) .
S1 N1 1.7015(15) .
S1 C31 1.7464(18) .
N22 N21 1.3614(19) .
N22 C4 1.458(2) .
N22 C23 1.348(2) .
N21 C21 1.334(2) .
N12 N11 1.3611(19) .
N12 C4 1.453(2) .
N12 C13 1.351(2) .
N11 C11 1.331(2) .
N2 N1 1.372(2) .
N2 C3 1.335(2) .
N1 C1 1.369(2) .
C4 H4 1.0000 .
C4 C3 1.503(2) .
C23 H23 0.9500 .
C23 C22 1.370(3) .
C22 H22 0.9500 .
C22 C21 1.391(3) .
C21 H21 0.9500 .
C13 H13 0.9500 .
C13 C12 1.372(3) .
C12 H12 0.9500 .
C12 C11 1.400(2) .
C11 H11 0.9500 .
C3 C2 1.398(3) .
C2 H2 0.9500 .
C2 C1 1.362(3) .
C1 H1 0.9500 .
C31 C32 1.388(2) .
C31 C36 1.393(2) .
C32 H32 0.9500 .
C32 C33 1.387(3) .
C33 H33 0.9500 .
C33 C34 1.390(3) .
C34 C35 1.395(3) .
C34 C37 1.505(3) .
C35 H35 0.9500 .
C35 C36 1.382(3) .
C36 H36 0.9500 .
C37 H37a 0.9800 .
C37 H37b 0.9800 .
C37 H37c 0.9800 .
F1 B1 1.393(2) .
F2 B1 1.372(2) .
B1 F1 1.393(2) 2_656
B1 F2 1.372(2) 2_656
F3 B2 1.393(9) .
F4 B2 1.404(7) .
F5 B2 1.382(4) .
F6 B2 1.402(6) .
N7 C18 1.126(6) .
C18 C19 1.459(6) .
C19 H19a 0.9800 .
C19 H19b 0.9800 .
C19 H19c 0.9800 .
N7A C18A 1.128(8) .
C18A C19A 1.444(7) .
C19A H19d 0.9800 .
C19A H19e 0.9800 .
C19A H19f 0.9800 .

loop_
_geom_torsion_atom_site_label_1
_geom_torsion_atom_site_label_2
_geom_torsion_atom_site_label_3
_geom_torsion_atom_site_label_4
_geom_torsion
_geom_torsion_site_symmetry_1
Fe1 N21 C21 C22 168.82(13) .
Fe1 N11 C11 C12 167.85(13) .
Fe1 N2 N1 S1 -16.7(3) .
Fe1 N2 N1 C1 171.55(15) .
Fe1 N2 C3 C4 8.59(19) .
Fe1 N2 C3 C2 -174.33(12) .
S1 N1 C1 C2 -172.29(14) .
S1 C31 C32 C33 -168.80(14) .
S1 C31 C36 C35 169.16(14) .
O1 S1 N1 N2 -166.59(14) .
O1 S1 N1 C1 4.22(17) .
O1 S1 C31 C32 120.63(15) .
O1 S1 C31 C36 -50.49(16) .
O2 S1 N1 N2 -38.01(16) .
O2 S1 N1 C1 132.80(16) .
O2 S1 C31 C32 -13.92(16) .
O2 S1 C31 C36 174.96(13) .
N22 N21 C21 C22 -0.9(2) .
N22 C4 C3 N2 56.2(2) .
N22 C4 C3 C2 -120.47(19) .
N22 C23 C22 C21 0.4(2) .
N21 Fe1 N21 N22 64(25) 7_666
N21 Fe1 N21 C21 -105(25) 7_666
N21 Fe1 N11 N12 28.40(12) .
N21 Fe1 N11 N12 -151.59(12) 7_666
N21 Fe1 N11 C11 41.97(18) 7_666
N21 Fe1 N11 C11 -138.04(18) .
N21 Fe1 N2 N1 139.43(19) .
N21 Fe1 N2 N1 -40.57(19) 7_666
N21 Fe1 N2 C3 130.41(12) 7_666
N21 Fe1 N2 C3 -49.59(12) .
N21 N22 C4 N12 58.96(19) .
N21 N22 C4 C3 -65.72(19) .
N21 N22 C23 C22 -1.0(2) .
N12 N11 C11 C12 0.2(2) .
N12 C4 C3 N2 -68.0(2) .
N12 C4 C3 C2 115.28(19) .
N12 C13 C12 C11 -0.2(2) .
N11 Fe1 N21 N22 -36.66(12) .
N11 Fe1 N21 N22 143.34(12) 7_666
N11 Fe1 N21 C21 154.66(17) .
N11 Fe1 N21 C21 -25.34(17) 7_666
N11 Fe1 N11 N12 134(100) 7_666
N11 Fe1 N11 C11 -33(100) 7_666
N11 Fe1 N2 N1 -131.34(19) .
N11 Fe1 N2 N1 48.66(19) 7_666
N11 Fe1 N2 C3 39.63(12) .
N11 Fe1 N2 C3 -140.37(12) 7_666
N11 N12 C4 N22 -69.27(19) .
N11 N12 C4 C3 54.9(2) .
N11 N12 C13 C12 0.4(2) .
N2 Fe1 N21 N22 -134.91(12) 7_666
N2 Fe1 N21 N22 45.09(12) .
N2 Fe1 N21 C21 56.42(17) 7_666
N2 Fe1 N21 C21 -123.58(17) .
N2 Fe1 N11 N12 -52.81(12) .
N2 Fe1 N11 N12 127.19(12) 7_666
N2 Fe1 N11 C11 140.75(18) .
N2 Fe1 N11 C11 -39.25(18) 7_666
N2 Fe1 N2 N1 -34(15) 7_666
N2 Fe1 N2 C3 137(15) 7_666
N2 N1 C1 C2 -0.5(2) .
N2 C3 C2 C1 -0.6(2) .
N1 S1 C31 C32 -129.63(14) .
N1 S1 C31 C36 59.25(15) .
N1 N2 C3 C4 -176.79(15) .
N1 N2 C3 C2 0.29(19) .
C4 N22 N21 Fe1 0.15(19) .
C4 N22 N21 C21 171.96(15) .
C4 N22 C23 C22 -170.89(16) .
C4 N12 N11 Fe1 16.28(19) .
C4 N12 N11 C11 -173.47(15) .
C4 N12 C13 C12 172.72(16) .
C4 C3 C2 C1 176.32(17) .
C23 N22 N21 Fe1 -170.64(12) .
C23 N22 N21 C21 1.16(19) .
C23 N22 C4 N12 -131.90(17) .
C23 N22 C4 C3 103.42(19) .
C23 C22 C21 N21 0.4(2) .
C13 N12 N11 Fe1 -170.63(12) .
C13 N12 N11 C11 -0.38(19) .
C13 N12 C4 N22 118.94(18) .
C13 N12 C4 C3 -116.88(19) .
C13 C12 C11 N11 0.0(2) .
C3 N2 N1 S1 171.92(12) .
C3 N2 N1 C1 0.15(19) .
C3 C2 C1 N1 0.7(2) .
C31 S1 N1 N2 79.13(15) .
C31 S1 N1 C1 -110.06(16) .
C31 C32 C33 C34 -0.2(3) .
C32 C31 C36 C35 -1.7(3) .
C32 C33 C34 C35 -2.0(3) .
C32 C33 C34 C37 177.82(19) .
C33 C34 C35 C36 2.4(3) .
C34 C35 C36 C31 -0.6(3) .
C36 C31 C32 C33 2.0(3) .
C37 C34 C35 C36 -177.42(19) .
